data_4125034
loop_
_publ_author_name
'Hill, Joshua A.'
'Thompson, Amber L.'
'Goodwin, Andrew L.'

_publ_section_title
;
 Dicyanometallates as Model Extended Frameworks.
;
_journal_issue 18
_journal_name_full 'Journal of the American Chemical Society'
_journal_page_first 5886
_journal_page_last 5896
_journal_paper_doi 10.1021/jacs.5b13446
_journal_volume 138
_journal_year 2016
_chemical_formula_moiety 'C10 Ag5 Cd2 N10, C16 H36 N'
_chemical_formula_sum 'C26 H36 Ag5 Cd2 N11'
_chemical_formula_weight 1266.79
_chemical_name_systematic
;
tetra(n-butylammonium) cadmium dicyanoargentate
;
_space_group_IT_number 15
_symmetry_cell_setting monoclinic
_symmetry_space_group_name_Hall '-C 2yc'
_symmetry_space_group_name_H-M 'C 1 2/c 1'
_atom_sites_solution_hydrogens difmap
_atom_sites_solution_primary direct
_audit_creation_date 2015-12-03
_audit_creation_method CRYSTALS_ver_14.61
_cell_angle_alpha 90
_cell_angle_beta 106.0823(5)
_cell_angle_gamma 90
_cell_formula_units_Z 4
_cell_length_a 16.2798(2)
_cell_length_b 13.9248(2)
_cell_length_c 18.0439(2)
_cell_measurement_reflns_used 4636
_cell_measurement_temperature 150
_cell_measurement_theta_max 27
_cell_measurement_theta_min 5
_cell_volume 3930.35(9)
_computing_cell_refinement 'DENZO/SCALEPACK (Otwinowski & Minor, 1997)'
_computing_data_collection 'COLLECT (Nonius, 2001).'
_computing_data_reduction 'DENZO/SCALEPACK (Otwinowski & Minor, 1997)'
_computing_molecular_graphics 'CAMERON (Watkin et al., 1996)'
_computing_publication_material 'CRYSTALS (Betteridge et al., 2003)'
_computing_structure_refinement 'CRYSTALS (Betteridge et al., 2003)'
_computing_structure_solution 'SIR92 (Altomare et al., 1994)'
_diffrn_ambient_temperature 150
_diffrn_measured_fraction_theta_full 0.992
_diffrn_measured_fraction_theta_max 0.992
_diffrn_measurement_device Area
_diffrn_measurement_device_type 'Nonius KappaCCD'
_diffrn_measurement_method \w
_diffrn_radiation_monochromator graphite
_diffrn_radiation_type 'Mo K\a'
_diffrn_radiation_wavelength 0.71073
_diffrn_reflns_av_R_equivalents 0.011
_diffrn_reflns_limit_h_max 21
_diffrn_reflns_limit_h_min -21
_diffrn_reflns_limit_k_max 18
_diffrn_reflns_limit_k_min -18
_diffrn_reflns_limit_l_max 23
_diffrn_reflns_limit_l_min -23
_diffrn_reflns_number 43299
_diffrn_reflns_theta_full 26.915
_diffrn_reflns_theta_max 27.464
_diffrn_reflns_theta_min 5.214
_diffrn_standards_number 0
_exptl_absorpt_coefficient_mu 3.531
_exptl_absorpt_correction_T_max 1
_exptl_absorpt_correction_T_min 0.8761
_exptl_absorpt_correction_type multi-scan
_exptl_absorpt_process_details 'DENZO/SCALEPACK (Otwinowski & Minor, 1997)'
_exptl_crystal_colour colourless
_exptl_crystal_density_diffrn 2.141
_exptl_crystal_density_meas ?
_exptl_crystal_density_method 'not measured'
_exptl_crystal_description lath
_exptl_crystal_F_000 2400
_exptl_crystal_size_max 0.16
_exptl_crystal_size_mid 0.14
_exptl_crystal_size_min 0.06
_refine_diff_density_max 0.46
_refine_diff_density_min -0.92
_refine_ls_extinction_method None
_refine_ls_goodness_of_fit_ref 1.0249
_refine_ls_hydrogen_treatment constr
_refine_ls_matrix_type full
_refine_ls_number_parameters 201
_refine_ls_number_reflns 4459
_refine_ls_number_restraints 12
_refine_ls_R_factor_all 0.0251
_refine_ls_R_factor_gt 0.0220
_refine_ls_shift/su_max 0.0011515
_refine_ls_shift/su_mean 0.0000674
_refine_ls_structure_factor_coef Fsqd
_refine_ls_weighting_details
;
 Method= Modified Sheldrick 
 w=1/[\s^2^(F^2^) + ( 0.02P)^2^ +11.22P] 
 ,where P=(max(Fo^2^,0) + 2Fc^2^)/3 
;
_refine_ls_weighting_scheme calc
_refine_ls_wR_factor_all 0.0504
_refine_ls_wR_factor_gt 0.0493
_refine_ls_wR_factor_ref 0.0504
_reflns_limit_h_max 20
_reflns_limit_h_min -21
_reflns_limit_k_max 18
_reflns_limit_k_min 0
_reflns_limit_l_max 23
_reflns_limit_l_min 0
_reflns_number_gt 4095
_reflns_number_total 4459
_reflns_threshold_expression I>2.0\s(I)
_oxford_diffrn_Wilson_B_factor 0.00
_oxford_diffrn_Wilson_scale 0.00
_oxford_refine_ls_r_factor_ref 0.0251
_oxford_refine_ls_scale 0.11288(2)
_oxford_reflns_number_all 4459
_oxford_reflns_threshold_expression_ref I>-3.0\s(I)
_oxford_structure_analysis_title 019jah12
_cod_data_source_file ja5b13446_si_001.cif
_cod_data_source_block 2
_cod_depositor_comments
;
The following automatic conversions were performed:

'_exptl_crystal_density_meas' value 'not measured' was changed to '?'
- the value is perceived as not measured.

Automatic conversion script
Id: cif_fix_values 4268 2015-11-12 08:31:59Z antanas 

 Adding full bibliography for 4125033--4125042.cif.
;
_cod_original_sg_symbol_H-M 'C  2/c  '
_cod_database_code 4125034

loop_
_symmetry_equiv_pos_as_xyz
x,y,z
-x,-y,-z
x+1/2,y+1/2,z
-x+1/2,-y+1/2,-z
-x,y,-z+1/2
x,-y,z+1/2
-x+1/2,y+1/2,-z+1/2
x+1/2,-y+1/2,z+1/2

loop_
_atom_site_label
_atom_site_type_symbol
_atom_site_fract_x
_atom_site_fract_y
_atom_site_fract_z
_atom_site_U_iso_or_equiv
_atom_site_occupancy
_atom_site_adp_type
_atom_site_refinement_flags_posn
_atom_site_refinement_flags_adp
Cd1 Cd 0.188556(10) 0.298112(12) 0.158345(9) 0.0170 1.0000 Uani . .
N2 N 0.23377(14) 0.36799(16) 0.27650(12) 0.0269 1.0000 Uani . .
C3 C 0.24464(17) 0.40816(19) 0.33350(15) 0.0270 1.0000 Uani . .
Ag4 Ag 0.250969(13) 0.491617(15) 0.429726(11) 0.0288 1.0000 Uani . .
Ag5 Ag 0.072053(13) 0.525199(15) 0.323047(13) 0.0324 1.0000 Uani . .
C6 C -0.01142(18) 0.4244(2) 0.34436(17) 0.0344 1.0000 Uani . .
N1 N -0.06325(15) 0.37263(19) 0.35076(15) 0.0380 1.0000 Uani . .
C8 C 0.15006(16) 0.63636(19) 0.30805(16) 0.0283 1.0000 Uani . .
N9 N 0.19735(14) 0.69592(16) 0.30678(14) 0.0288 1.0000 Uani . .
C10 C 0.24325(18) 0.5706(2) 0.52439(15) 0.0284 1.0000 Uani . .
N11 N 0.23361(15) 0.61587(17) 0.57412(13) 0.0306 1.0000 Uani . .
N12 N 0.11421(14) 0.16754(16) 0.09809(13) 0.0268 1.0000 Uani . .
C13 C 0.07535(17) 0.10636(19) 0.06337(15) 0.0277 1.0000 Uani . .
Ag14 Ag 0.0000 0.0000 0.0000 0.0279 1.0000 Uani S .
N15 N 0.5000 0.4491(2) 0.2500 0.0222 1.0000 Uani S T
C16 C 0.56145(17) 0.51123(19) 0.31028(15) 0.0256 1.0000 Uani . .
C17 C 0.61279(19) 0.5848(2) 0.27958(16) 0.0339 1.0000 Uani . U
C18 C 0.6770(2) 0.6361(2) 0.34504(18) 0.0377 1.0000 Uani . U
C19 C 0.6399(3) 0.6924(3) 0.3983(3) 0.0711 1.0000 Uani . U
C20 C 0.44801(16) 0.38731(19) 0.29017(15) 0.0254 1.0000 Uani . .
C21 C 0.49609(18) 0.3113(2) 0.34573(16) 0.0300 1.0000 Uani . .
C22 C 0.43704(19) 0.2682(2) 0.38909(16) 0.0337 1.0000 Uani . .
C23 C 0.4769(3) 0.1845(2) 0.44058(19) 0.0453 1.0000 Uani . .
H161 H 0.6008 0.4662 0.3452 0.0301 1.0000 Uiso R .
H162 H 0.5267 0.5458 0.3388 0.0304 1.0000 Uiso R .
H171 H 0.6428 0.5551 0.2465 0.0391 1.0000 Uiso R .
H172 H 0.5737 0.6318 0.2496 0.0391 1.0000 Uiso R .
H181 H 0.7095 0.6794 0.3227 0.0439 1.0000 Uiso R .
H182 H 0.7154 0.5891 0.3744 0.0442 1.0000 Uiso R .
H191 H 0.6842 0.7273 0.4338 0.1020 1.0000 Uiso R .
H192 H 0.5981 0.7358 0.3684 0.1014 1.0000 Uiso R .
H193 H 0.6130 0.6475 0.4262 0.1019 1.0000 Uiso R .
H201 H 0.4208 0.4298 0.3186 0.0289 1.0000 Uiso R .
H202 H 0.4035 0.3568 0.2504 0.0294 1.0000 Uiso R .
H211 H 0.5461 0.3415 0.3821 0.0351 1.0000 Uiso R .
H212 H 0.5146 0.2618 0.3169 0.0354 1.0000 Uiso R .
H221 H 0.4222 0.3189 0.4211 0.0382 1.0000 Uiso R .
H222 H 0.3863 0.2460 0.3516 0.0377 1.0000 Uiso R .
H231 H 0.4370 0.1624 0.4685 0.0659 1.0000 Uiso R .
H232 H 0.5318 0.2021 0.4762 0.0665 1.0000 Uiso R .
H233 H 0.4865 0.1318 0.4087 0.0660 1.0000 Uiso R .

loop_
_atom_site_aniso_label
_atom_site_aniso_U_11
_atom_site_aniso_U_22
_atom_site_aniso_U_33
_atom_site_aniso_U_23
_atom_site_aniso_U_13
_atom_site_aniso_U_12
Cd1 0.01798(9) 0.01554(9) 0.01812(9) -0.00122(6) 0.00583(6) 0.00275(6)
N2 0.0275(11) 0.0294(12) 0.0236(11) -0.0049(9) 0.0066(9) 0.0057(9)
C3 0.0267(13) 0.0278(13) 0.0270(13) -0.0035(11) 0.0084(10) 0.0049(11)
Ag4 0.03309(12) 0.03237(12) 0.02009(10) -0.00758(8) 0.00612(8) 0.00443(8)
Ag5 0.02117(11) 0.02767(11) 0.04574(13) 0.00767(9) 0.00481(9) -0.00946(8)
C6 0.0271(14) 0.0344(15) 0.0394(16) 0.0078(12) 0.0053(12) -0.0054(12)
N1 0.0245(12) 0.0408(14) 0.0448(14) 0.0142(12) 0.0031(10) -0.0112(11)
C8 0.0217(12) 0.0242(13) 0.0364(14) 0.0049(11) 0.0036(11) -0.0003(11)
N9 0.0252(11) 0.0243(11) 0.0341(12) 0.0049(9) 0.0037(9) -0.0081(9)
C10 0.0319(14) 0.0321(14) 0.0207(12) -0.0014(11) 0.0068(10) 0.0030(12)
N11 0.0373(13) 0.0307(12) 0.0249(11) -0.0044(9) 0.0107(10) -0.0001(10)
N12 0.0255(11) 0.0222(11) 0.0317(11) -0.0042(9) 0.0060(9) 0.0000(9)
C13 0.0291(13) 0.0251(13) 0.0297(13) -0.0011(11) 0.0095(11) 0.0014(11)
Ag14 0.03380(16) 0.02350(14) 0.02583(14) -0.00519(10) 0.00754(12) -0.00735(11)
N15 0.0202(14) 0.0258(15) 0.0211(14) 0.0000 0.0064(11) 0.0000
C16 0.0252(13) 0.0279(13) 0.0231(12) -0.0028(10) 0.0056(10) -0.0022(10)
C17 0.0374(15) 0.0344(15) 0.0329(14) -0.0014(12) 0.0146(12) -0.0091(12)
C18 0.0351(15) 0.0328(15) 0.0424(16) 0.0025(13) 0.0060(13) -0.0115(13)
C19 0.078(3) 0.069(3) 0.074(3) -0.036(2) 0.034(2) -0.037(2)
C20 0.0239(12) 0.0278(13) 0.0263(13) -0.0011(10) 0.0096(10) -0.0023(10)
C21 0.0296(14) 0.0302(14) 0.0316(14) 0.0023(11) 0.0108(11) 0.0029(11)
C22 0.0381(15) 0.0363(15) 0.0268(13) 0.0020(12) 0.0093(11) -0.0067(13)
C23 0.066(2) 0.0360(17) 0.0364(16) 0.0076(13) 0.0180(15) -0.0002(16)

loop_
_atom_type_symbol
_atom_type_scat_dispersion_real
_atom_type_scat_dispersion_imag
_atom_type_scat_Cromer_Mann_a1
_atom_type_scat_Cromer_Mann_b1
_atom_type_scat_Cromer_Mann_a2
_atom_type_scat_Cromer_Mann_b2
_atom_type_scat_Cromer_Mann_a3
_atom_type_scat_Cromer_Mann_b3
_atom_type_scat_Cromer_Mann_a4
_atom_type_scat_Cromer_Mann_b4
_atom_type_scat_Cromer_Mann_c
_atom_type_scat_source
Ag -0.8971 1.1015 19.2808 0.6446 16.6885 7.4726 4.8045 24.6605 1.0463 99.8156 5.1790 'International Tables Vol C 4.2.6.8 and 6.1.1.4'
C 0.0033 0.0016 2.3100 20.8439 1.0200 10.2075 1.5886 0.5687 0.8650 51.6512 0.2156 'International Tables Vol C 4.2.6.8 and 6.1.1.4'
Cd -0.8075 1.2024 19.2214 0.5946 17.6444 6.9089 4.4610 24.7008 1.6029 87.4825 5.0694 'International Tables Vol C 4.2.6.8 and 6.1.1.4'
N 0.0061 0.0033 12.2126 0.0057 3.1322 9.8933 2.0125 28.9975 1.1663 0.5826 -11.5290 'International Tables Vol C 4.2.6.8 and 6.1.1.4'
H 0.0000 0.0000 0.4930 10.5109 0.3229 26.1257 0.1402 3.1424 0.0408 57.7998 0.0030 'International Tables Vol C 4.2.6.8 and 6.1.1.4'

loop_
_geom_angle_atom_site_label_1
_geom_angle_site_symmetry_1
_geom_angle_atom_site_label_2
_geom_angle_atom_site_label_3
_geom_angle_site_symmetry_3
_geom_angle
_geom_angle_publ_flag
N9 7_545 Cd1 N1 5_555 163.12(10) yes
N9 7_545 Cd1 N11 6_564 97.32(9) yes
N1 5_555 Cd1 N11 6_564 99.57(10) yes
N9 7_545 Cd1 N2 . 88.91(8) yes
N1 5_555 Cd1 N2 . 85.56(8) yes
N11 6_564 Cd1 N2 . 109.25(9) yes
N9 7_545 Cd1 N12 . 85.33(8) yes
N1 5_555 Cd1 N12 . 88.98(8) yes
N11 6_564 Cd1 N12 . 109.66(8) yes
N2 . Cd1 N12 . 141.09(8) yes
Cd1 . N2 C3 . 170.0(2) yes
N2 . C3 Ag4 . 172.6(2) yes
C3 . Ag4 Ag5 . 74.90(7) yes
C3 . Ag4 C10 . 173.59(11) yes
Ag5 . Ag4 C10 . 100.03(8) yes
Ag4 . Ag5 Ag5 5_555 158.571(13) yes
Ag4 . Ag5 C6 . 109.96(8) yes
Ag5 5_555 Ag5 C6 . 76.64(8) yes
Ag4 . Ag5 C8 . 71.55(7) yes
Ag5 5_555 Ag5 C8 . 104.11(7) yes
C6 . Ag5 C8 . 173.96(12) yes
Ag5 . C6 N1 . 173.6(3) yes
Cd1 5_555 N1 C6 . 164.7(2) yes
Ag5 . C8 N9 . 173.5(2) yes
Cd1 7_555 N9 C8 . 162.3(2) yes
Ag4 . C10 N11 . 175.5(2) yes
Cd1 6_565 N11 C10 . 169.0(2) yes
Cd1 . N12 C13 . 175.1(2) yes
N12 . C13 Ag14 . 177.2(2) yes
C13 . Ag14 C13 2_555 179.994 yes
C16 5_655 N15 C20 5_655 108.77(14) yes
C16 5_655 N15 C16 . 111.0(3) yes
C20 5_655 N15 C16 . 108.56(14) yes
C16 5_655 N15 C20 . 108.56(14) yes
C20 5_655 N15 C20 . 111.2(3) yes
C16 . N15 C20 . 108.77(14) yes
N15 . C16 C17 . 116.1(2) yes
N15 . C16 H161 . 106.0 no
C17 . C16 H161 . 109.6 no
N15 . C16 H162 . 106.8 no
C17 . C16 H162 . 108.2 no
H161 . C16 H162 . 109.9 no
C16 . C17 C18 . 111.3(2) yes
C16 . C17 H171 . 111.1 no
C18 . C17 H171 . 109.0 no
C16 . C17 H172 . 108.4 no
C18 . C17 H172 . 108.7 no
H171 . C17 H172 . 108.2 no
C17 . C18 C19 . 115.6(3) yes
C17 . C18 H181 . 107.9 no
C19 . C18 H181 . 108.1 no
C17 . C18 H182 . 108.1 no
C19 . C18 H182 . 108.8 no
H181 . C18 H182 . 108.1 no
C18 . C19 H191 . 109.6 no
C18 . C19 H192 . 108.6 no
H191 . C19 H192 . 110.1 no
C18 . C19 H193 . 108.4 no
H191 . C19 H193 . 110.0 no
H192 . C19 H193 . 110.0 no
N15 . C20 C21 . 117.1(2) yes
N15 . C20 H201 . 107.6 no
C21 . C20 H201 . 107.7 no
N15 . C20 H202 . 107.3 no
C21 . C20 H202 . 109.2 no
H201 . C20 H202 . 107.7 no
C20 . C21 C22 . 109.3(2) yes
C20 . C21 H211 . 108.8 no
C22 . C21 H211 . 110.4 no
C20 . C21 H212 . 108.9 no
C22 . C21 H212 . 109.5 no
H211 . C21 H212 . 109.9 no
C21 . C22 C23 . 113.2(3) yes
C21 . C22 H221 . 108.2 no
C23 . C22 H221 . 108.9 no
C21 . C22 H222 . 107.9 no
C23 . C22 H222 . 108.8 no
H221 . C22 H222 . 109.8 no
C22 . C23 H231 . 109.0 no
C22 . C23 H232 . 111.6 no
H231 . C23 H232 . 110.9 no
C22 . C23 H233 . 109.2 no
H231 . C23 H233 . 107.9 no
H232 . C23 H233 . 108.2 no

loop_
_geom_bond_atom_site_label_1
_geom_bond_atom_site_label_2
_geom_bond_site_symmetry_2
_geom_bond_distance
_geom_bond_publ_flag
Cd1 N9 7_545 2.285(2) yes
Cd1 N1 5_555 2.254(2) yes
Cd1 N11 6_564 2.214(2) yes
Cd1 N2 . 2.273(2) yes
Cd1 N12 . 2.286(2) yes
N2 C3 . 1.141(3) yes
C3 Ag4 . 2.068(3) yes
Ag4 Ag5 . 3.0499(3) yes
Ag4 C10 . 2.065(3) yes
Ag5 Ag5 5_555 3.0044(4) yes
Ag5 C6 . 2.063(3) yes
Ag5 C8 . 2.067(3) yes
C6 N1 . 1.140(4) yes
C8 N9 . 1.136(3) yes
C10 N11 . 1.142(3) yes
N12 C13 . 1.140(3) yes
C13 Ag14 . 2.056(3) yes
N15 C16 5_655 1.526(3) yes
N15 C20 5_655 1.524(3) yes
N15 C16 . 1.526(3) yes
N15 C20 . 1.524(3) yes
C16 C17 . 1.521(4) yes
C16 H161 . 0.988 no
C16 H162 . 0.988 no
C17 C18 . 1.522(4) yes
C17 H171 . 0.964 no
C17 H172 . 0.966 no
C18 C19 . 1.492(5) yes
C18 H181 . 0.961 no
C18 H182 . 0.958 no
C19 H191 . 0.955 no
C19 H192 . 0.958 no
C19 H193 . 0.979 no
C20 C21 . 1.517(4) yes
C20 H201 . 0.967 no
C20 H202 . 0.965 no
C21 C22 . 1.521(4) yes
C21 H211 . 0.986 no
C21 H212 . 0.962 no
C22 C23 . 1.520(4) yes
C22 H221 . 0.984 no
C22 H222 . 0.962 no
C23 H231 . 0.975 no
C23 H232 . 0.976 no
C23 H233 . 0.972 no
